data_4028911
loop_
_publ_author_name
'Morgan, Ian R.'
'Yazici, Arife'
'Pyne, Stephen G.'
'Skelton, Brian W.'

_publ_section_title
;
 Diastereoselective Ritter Reactions of Chiral CyclicN-Acyliminium
 Ions:&#x00A0; Synthesis of Pyrido- and Pyrrolo[2,3-d]oxazoles and
 4-Hydroxy-5-N-acylaminopyrrolidines and
 5-Hydroxy-6-N-acylaminopiperidines
;
_journal_issue 7
_journal_name_full 'The Journal of Organic Chemistry'
_journal_page_first 2943
_journal_page_last 2946
_journal_paper_doi 10.1021/jo800007g
_journal_volume 73
_journal_year 2008
_chemical_absolute_configuration syn
_chemical_formula_moiety 'C15 H20 N2 O4'
_chemical_formula_sum 'C15 H20 N2 O4'
_chemical_formula_weight 292.33
_chemical_name_systematic
;
 ?
;
_space_group_IT_number 4
_symmetry_cell_setting monoclinic
_symmetry_space_group_name_Hall 'P 2yb'
_symmetry_space_group_name_H-M 'P 1 21 1'
_atom_sites_solution_hydrogens geom
_atom_sites_solution_primary direct
_atom_sites_solution_secondary difmap
_audit_creation_date 2006-10-12T20:06:21-00:00
_audit_creation_method 'WinGX routine CIF_UPDATE'
_cell_angle_alpha 90
_cell_angle_beta 102.224(4)
_cell_angle_gamma 90
_cell_formula_units_Z 2
_cell_length_a 9.2974(4)
_cell_length_b 7.5545(2)
_cell_length_c 10.7280(4)
_cell_measurement_reflns_used 3899
_cell_measurement_temperature 100(2)
_cell_measurement_theta_max 31.4825
_cell_measurement_theta_min 2.6306
_cell_volume 736.42(5)
_computing_cell_refinement
;
        CrysAlis RED, Oxford Diffraction Ltd.,
        Version 1.171.31.5 (release 28-08-2006 CrysAlis171 .NET)
        (compiled Aug 28 2006,13:05:05)
;
_computing_data_collection
;
        CrysAlis CCD, Oxford Diffraction Ltd.,
        Version 1.171.31.5 (release 28-08-2006 CrysAlis171 .NET)
        (compiled Aug 28 2006,13:05:05)
;
_computing_data_reduction
;
        CrysAlis RED, Oxford Diffraction Ltd.,
        Version 1.171.31.5 (release 28-08-2006 CrysAlis171 .NET)
        (compiled Aug 28 2006,13:05:05)
;
_computing_structure_refinement 'SHELXL-97 (Sheldrick, 1997)'
_diffrn_ambient_temperature 100(2)
_diffrn_measured_fraction_theta_full 0.969
_diffrn_measured_fraction_theta_max 0.969
_diffrn_measurement_device_type
;

 Oxford Diffraction Xcalibur diffractometer
;
_diffrn_measurement_method '\w scans'
_diffrn_radiation_monochromator graphite
_diffrn_radiation_type MoK\a
_diffrn_radiation_wavelength 0.71073
_diffrn_reflns_av_R_equivalents 0.039
_diffrn_reflns_av_unetI/netI 0.0601
_diffrn_reflns_limit_h_max 13
_diffrn_reflns_limit_h_min -13
_diffrn_reflns_limit_k_max 10
_diffrn_reflns_limit_k_min -10
_diffrn_reflns_limit_l_max 15
_diffrn_reflns_limit_l_min -15
_diffrn_reflns_number 10276
_diffrn_reflns_theta_full 31
_diffrn_reflns_theta_max 31
_diffrn_reflns_theta_min 2.64
_diffrn_standards_decay_% 0
_diffrn_standards_interval_count 0
_diffrn_standards_interval_time 0
_diffrn_standards_number 0
_exptl_absorpt_coefficient_mu 0.096
_exptl_absorpt_correction_T_max 1
_exptl_absorpt_correction_T_min 0.95381
_exptl_absorpt_correction_type multi-scan
_exptl_absorpt_process_details
;
        CrysAlis RED, Oxford Diffraction Ltd.,
        Version 1.171.31.5 (release 28-08-2006 CrysAlis171 .NET)
        (compiled Aug 28 2006,13:05:05)
        Empirical absorption correction using spherical harmonics,
 implemented in SCALE3 ABSPACK scaling algorithm.
;
_exptl_crystal_colour colourless
_exptl_crystal_density_diffrn 1.318
_exptl_crystal_density_method 'not measured'
_exptl_crystal_description needle
_exptl_crystal_F_000 312
_exptl_crystal_size_max 0.5
_exptl_crystal_size_mid 0.084
_exptl_crystal_size_min 0.067
_refine_diff_density_max 0.237
_refine_diff_density_min -0.186
_refine_diff_density_rms 0.043
_refine_ls_extinction_method none
_refine_ls_goodness_of_fit_ref 0.968
_refine_ls_hydrogen_treatment constr
_refine_ls_matrix_type full
_refine_ls_number_parameters 193
_refine_ls_number_reflns 2430
_refine_ls_number_restraints 1
_refine_ls_restrained_S_all 0.968
_refine_ls_R_factor_all 0.0569
_refine_ls_R_factor_gt 0.0393
_refine_ls_shift/su_max 0.003
_refine_ls_shift/su_mean 0
_refine_ls_structure_factor_coef Fsqd
_refine_ls_weighting_details 'calc w=1/[\s^2^(Fo^2^)+(0.0420P)^2^] where P=(Fo^2^+2Fc^2^)/3'
_refine_ls_weighting_scheme calc
_refine_ls_wR_factor_gt 0.0753
_refine_ls_wR_factor_ref 0.0801
_reflns_number_gt 1902
_reflns_number_total 2430
_reflns_threshold_expression I>2sigma(I)
_cod_data_source_file jo800007gsup2.cif
_cod_data_source_block irm065
_cod_original_sg_symbol_Hall p_2yb
_cod_database_code 4028911

loop_
_symmetry_equiv_pos_as_xyz
'x, y, z'
'-x, y+1/2, -z'

loop_
_atom_site_label
_atom_site_type_symbol
_atom_site_fract_x
_atom_site_fract_y
_atom_site_fract_z
_atom_site_U_iso_or_equiv
_atom_site_adp_type
_atom_site_occupancy
_atom_site_symmetry_multiplicity
_atom_site_calc_flag
_atom_site_refinement_flags
N1 N 0.59305(16) 0.2849(2) 0.36032(14) 0.0146(3) Uani 1 1 d .
C1 C 0.75372(19) 0.2576(2) 0.38273(17) 0.0165(4) Uani 1 1 d .
H1A H 0.7748 0.1531 0.3338 0.02 Uiso 1 1 calc R
H1B H 0.7927 0.2337 0.4744 0.02 Uiso 1 1 calc R
C2 C 0.5310(2) 0.3413(2) 0.45638(17) 0.0165(4) Uani 1 1 d .
O2 O 0.60772(15) 0.37293(19) 0.56356(13) 0.0218(3) Uani 1 1 d .
C3 C 0.3668(2) 0.3716(3) 0.43030(18) 0.0189(4) Uani 1 1 d .
H3A H 0.3485 0.5008 0.4247 0.023 Uiso 1 1 calc R
H3B H 0.3292 0.3269 0.5041 0.023 Uiso 1 1 calc R
C4 C 0.2783(2) 0.2853(3) 0.30960(17) 0.0175(4) Uani 1 1 d .
H4A H 0.2696 0.1564 0.3229 0.021 Uiso 1 1 calc R
H4B H 0.1781 0.3365 0.2879 0.021 Uiso 1 1 calc R
C5 C 0.3579(2) 0.3193(2) 0.20308(18) 0.0172(4) Uani 1 1 d .
H5 H 0.3721 0.4499 0.1962 0.021 Uiso 1 1 calc R
O5 O 0.27464(15) 0.25699(19) 0.08531(12) 0.0219(3) Uani 1 1 d .
H5A H 0.2928 0.3194 0.0257 0.033 Uiso 1 1 calc R
C6 C 0.5093(2) 0.2308(2) 0.23384(17) 0.0144(4) Uani 1 1 d .
H6 H 0.5652 0.2697 0.1686 0.027 Uiso 1 1 calc R
N6 N 0.49991(18) 0.03895(18) 0.23012(15) 0.0166(3) Uani 1 1 d .
H6A H 0.4495 -0.0133 0.2805 0.03 Uiso 1 1 calc R
C61 C 0.5632(2) -0.0641(2) 0.15476(17) 0.0165(4) Uani 1 1 d .
O61 O 0.63191(15) -0.00389(19) 0.07726(13) 0.0213(3) Uani 1 1 d .
C62 C 0.5432(2) -0.2595(3) 0.17013(19) 0.0219(4) Uani 1 1 d .
H62A H 0.6386 -0.319 0.1804 0.033 Uiso 1 1 calc R
H62B H 0.4758 -0.3059 0.0944 0.033 Uiso 1 1 calc R
H62C H 0.502 -0.281 0.2457 0.033 Uiso 1 1 calc R
C11 C 0.8299(2) 0.4176(2) 0.34299(18) 0.0159(4) Uani 1 1 d .
C12 C 0.8554(2) 0.5656(3) 0.42247(18) 0.0184(4) Uani 1 1 d .
H12 H 0.8287 0.562 0.5032 0.022 Uiso 1 1 calc R
C13 C 0.9186(2) 0.7171(3) 0.38596(19) 0.0213(4) Uani 1 1 d .
H13 H 0.9335 0.8173 0.4407 0.026 Uiso 1 1 calc R
C14 C 0.9607(2) 0.7229(3) 0.2687(2) 0.0242(5) Uani 1 1 d .
O14 O 1.02293(18) 0.8780(2) 0.24180(14) 0.0371(4) Uani 1 1 d .
C141 C 1.0769(3) 0.8822(5) 0.1262(2) 0.0577(9) Uani 1 1 d .
H14A H 1.1537 0.7922 0.1301 0.087 Uiso 1 1 calc R
H14B H 1.118 0.9994 0.1159 0.087 Uiso 1 1 calc R
H14C H 0.9959 0.8577 0.0536 0.087 Uiso 1 1 calc R
C15 C 0.9373(2) 0.5767(3) 0.18860(19) 0.0250(5) Uani 1 1 d .
H15 H 0.9658 0.5796 0.1087 0.03 Uiso 1 1 calc R
C16 C 0.8715(2) 0.4253(3) 0.22615(18) 0.0210(4) Uani 1 1 d .
H16 H 0.855 0.3258 0.1708 0.025 Uiso 1 1 calc R

loop_
_atom_site_aniso_label
_atom_site_aniso_U_11
_atom_site_aniso_U_22
_atom_site_aniso_U_33
_atom_site_aniso_U_23
_atom_site_aniso_U_13
_atom_site_aniso_U_12
N1 0.0136(8) 0.0160(7) 0.0148(7) -0.0030(6) 0.0040(6) -0.0022(6)
C1 0.0176(9) 0.0171(9) 0.0149(9) -0.0002(8) 0.0035(7) 0.0007(8)
C2 0.0228(10) 0.0113(9) 0.0169(9) -0.0007(7) 0.0077(8) -0.0025(7)
O2 0.0223(7) 0.0272(7) 0.0165(7) -0.0047(6) 0.0056(5) -0.0022(6)
C3 0.0184(10) 0.0187(9) 0.0217(9) -0.0037(8) 0.0091(8) -0.0008(8)
C4 0.0167(9) 0.0171(9) 0.0193(9) 0.0000(8) 0.0055(7) 0.0007(7)
C5 0.0174(10) 0.0157(9) 0.0176(9) 0.0010(7) 0.0018(8) -0.0025(7)
O5 0.0239(7) 0.0264(7) 0.0143(6) 0.0043(6) 0.0013(5) -0.0060(6)
C6 0.0193(9) 0.0120(8) 0.0120(8) -0.0009(7) 0.0038(7) -0.0028(7)
N6 0.0238(9) 0.0123(8) 0.0157(8) -0.0003(6) 0.0084(7) -0.0015(6)
C61 0.0174(9) 0.0170(9) 0.0131(9) 0.0000(7) -0.0016(7) -0.0006(7)
O61 0.0278(8) 0.0194(6) 0.0192(7) -0.0005(6) 0.0104(6) 0.0016(6)
C62 0.0312(11) 0.0151(9) 0.0194(10) -0.0002(8) 0.0053(8) -0.0002(8)
C11 0.0106(9) 0.0191(9) 0.0179(9) 0.0009(8) 0.0031(7) 0.0030(7)
C12 0.0169(10) 0.0227(9) 0.0162(9) -0.0005(8) 0.0045(8) -0.0002(8)
C13 0.0190(10) 0.0195(10) 0.0230(10) -0.0017(8) -0.0011(8) -0.0021(8)
C14 0.0191(11) 0.0284(11) 0.0228(10) 0.0073(9) -0.0007(8) -0.0080(9)
O14 0.0411(10) 0.0377(9) 0.0293(8) 0.0090(8) 0.0004(7) -0.0229(8)
C141 0.069(2) 0.076(2) 0.0254(12) 0.0130(14) 0.0033(13) -0.0526(17)
C15 0.0232(11) 0.0371(12) 0.0149(10) 0.0010(9) 0.0048(8) -0.0066(9)
C16 0.0204(10) 0.0251(10) 0.0177(9) -0.0042(8) 0.0044(8) -0.0010(8)

loop_
_atom_type_symbol
_atom_type_description
_atom_type_scat_dispersion_real
_atom_type_scat_dispersion_imag
_atom_type_scat_source
C C 0.0033 0.0016 'International Tables Vol C Tables 4.2.6.8 and 6.1.1.4'
H H 0 0 'International Tables Vol C Tables 4.2.6.8 and 6.1.1.4'
N N 0.0061 0.0033 'International Tables Vol C Tables 4.2.6.8 and 6.1.1.4'
O O 0.0106 0.006 'International Tables Vol C Tables 4.2.6.8 and 6.1.1.4'

loop_
_geom_angle_atom_site_label_1
_geom_angle_atom_site_label_2
_geom_angle_atom_site_label_3
_geom_angle
C2 N1 C6 124.21(15)
C2 N1 C1 120.01(15)
C6 N1 C1 115.52(14)
N1 C1 C11 111.20(15)
N1 C1 H1A 109.4
C11 C1 H1A 109.4
N1 C1 H1B 109.4
C11 C1 H1B 109.4
H1A C1 H1B 108
O2 C2 N1 120.85(17)
O2 C2 C3 120.16(16)
N1 C2 C3 118.96(16)
C2 C3 C4 115.78(16)
C2 C3 H3A 108.3
C4 C3 H3A 108.3
C2 C3 H3B 108.3
C4 C3 H3B 108.3
H3A C3 H3B 107.4
C5 C4 C3 107.89(15)
C5 C4 H4A 110.1
C3 C4 H4A 110.1
C5 C4 H4B 110.1
C3 C4 H4B 110.1
H4A C4 H4B 108.4
O5 C5 C4 110.87(15)
O5 C5 C6 110.58(15)
C4 C5 C6 109.81(15)
O5 C5 H5 108.5
C4 C5 H5 108.5
C6 C5 H5 108.5
C5 O5 H5A 109.5
N6 C6 N1 108.63(15)
N6 C6 C5 112.54(15)
N1 C6 C5 111.13(15)
N6 C6 H6 108.1
N1 C6 H6 108.1
C5 C6 H6 108.1
C61 N6 C6 124.29(16)
C61 N6 H6A 117.9
C6 N6 H6A 117.9
O61 C61 N6 123.02(17)
O61 C61 C62 121.93(17)
N6 C61 C62 115.04(17)
C61 C62 H62A 109.5
C61 C62 H62B 109.5
H62A C62 H62B 109.5
C61 C62 H62C 109.5
H62A C62 H62C 109.5
H62B C62 H62C 109.5
C16 C11 C12 118.28(18)
C16 C11 C1 121.77(17)
C12 C11 C1 119.92(16)
C13 C12 C11 121.21(18)
C13 C12 H12 119.4
C11 C12 H12 119.4
C12 C13 C14 119.96(19)
C12 C13 H13 120
C14 C13 H13 120
O14 C14 C15 124.83(19)
O14 C14 C13 115.46(19)
C15 C14 C13 119.72(18)
C14 O14 C141 116.3(2)
O14 C141 H14A 109.5
O14 C141 H14B 109.5
H14A C141 H14B 109.5
O14 C141 H14C 109.5
H14A C141 H14C 109.5
H14B C141 H14C 109.5
C14 C15 C16 119.64(18)
C14 C15 H15 120.2
C16 C15 H15 120.2
C11 C16 C15 121.19(19)
C11 C16 H16 119.4
C15 C16 H16 119.4

loop_
_geom_bond_atom_site_label_1
_geom_bond_atom_site_label_2
_geom_bond_distance
N1 C2 1.352(2)
N1 C6 1.472(2)
N1 C1 1.476(2)
C1 C11 1.507(3)
C1 H1A 0.99
C1 H1B 0.99
C2 O2 1.241(2)
C2 C3 1.510(3)
C3 C4 1.526(3)
C3 H3A 0.99
C3 H3B 0.99
C4 C5 1.509(3)
C4 H4A 0.99
C4 H4B 0.99
C5 O5 1.415(2)
C5 C6 1.530(3)
C5 H5 1
O5 H5A 0.84
C6 N6 1.452(2)
C6 H6 1
N6 C61 1.344(2)
N6 H6A 0.88
C61 O61 1.238(2)
C61 C62 1.501(3)
C62 H62A 0.98
C62 H62B 0.98
C62 H62C 0.98
C11 C16 1.389(3)
C11 C12 1.396(3)
C12 C13 1.381(3)
C12 H12 0.95
C13 C14 1.395(3)
C13 H13 0.95
C14 O14 1.364(3)
C14 C15 1.388(3)
O14 C141 1.433(3)
C141 H14A 0.98
C141 H14B 0.98
C141 H14C 0.98
C15 C16 1.395(3)
C15 H15 0.95
C16 H16 0.95
